data_7128819
loop_
_publ_author_name
'Cui, Zhaohui'
'Zhang, Kuan'
'Gu, Lijie'
'Bu, Zhanwei'
'Zhao, Junwei'
'Wang, Qilin'

_publ_section_title
;
 Diastereoselective trifunctionalization of pyridinium salts to access
 structurally crowded azaheteropolycycles.
;
_journal_issue 74
_journal_name_full 'Chemical communications (Cambridge, England)'
_journal_page_first 9402
_journal_page_last 9405
_journal_paper_doi 10.1039/d1cc03478b
_journal_volume 57
_journal_year 2021
_chemical_formula_moiety 'C26 H26 Br N3 O7'
_chemical_formula_sum 'C26 H26 Br N3 O7'
_chemical_formula_weight 572.41
_space_group_crystal_system monoclinic
_space_group_IT_number 14
_space_group_name_Hall '-P 2yn'
_space_group_name_H-M_alt 'P 1 21/n 1'
_atom_sites_solution_hydrogens mixed
_atom_sites_solution_primary dual
_audit_creation_date 2020-09-15
_audit_creation_method
;
Olex2 1.2
(compiled 2018.05.29 svn.r3508 for OlexSys, GUI svn.r5506)
;
_audit_update_record
;
2021-06-19 deposited with the CCDC.	2021-08-16 downloaded from the CCDC.
;
_cell_angle_alpha 90
_cell_angle_beta 95.088(14)
_cell_angle_gamma 90
_cell_formula_units_Z 4
_cell_length_a 11.194(5)
_cell_length_b 12.288(3)
_cell_length_c 18.063(6)
_cell_measurement_reflns_used 9978
_cell_measurement_temperature 150(2)
_cell_measurement_theta_max 28.140
_cell_measurement_theta_min 2.813
_cell_volume 2474.8(15)
_computing_cell_refinement 'SAINT V8.38A (?, 2016)'
_computing_data_reduction 'SAINT V8.38A (?, 2016)'
_computing_molecular_graphics 'Olex2 (Dolomanov et al., 2009)'
_computing_publication_material 'Olex2 (Dolomanov et al., 2009)'
_computing_structure_refinement 'ShelXL (Sheldrick, 2015)'
_computing_structure_solution 'ShelXT (Sheldrick, 2015)'
_diffrn_ambient_temperature 149.99
_diffrn_measured_fraction_theta_full 1.000
_diffrn_measured_fraction_theta_max 1.000
_diffrn_measurement_device_type 'Bruker AXS area detector'
_diffrn_measurement_method '\f and \w scans'
_diffrn_radiation_type MoK\a
_diffrn_radiation_wavelength 0.71073
_diffrn_reflns_av_R_equivalents 0.0435
_diffrn_reflns_av_unetI/netI 0.0294
_diffrn_reflns_Laue_measured_fraction_full 1.000
_diffrn_reflns_Laue_measured_fraction_max 1.000
_diffrn_reflns_limit_h_max 13
_diffrn_reflns_limit_h_min -13
_diffrn_reflns_limit_k_max 15
_diffrn_reflns_limit_k_min -15
_diffrn_reflns_limit_l_max 22
_diffrn_reflns_limit_l_min -22
_diffrn_reflns_number 30412
_diffrn_reflns_point_group_measured_fraction_full 1.000
_diffrn_reflns_point_group_measured_fraction_max 1.000
_diffrn_reflns_theta_full 25.242
_diffrn_reflns_theta_max 26.368
_diffrn_reflns_theta_min 2.233
_exptl_absorpt_coefficient_mu 1.714
_exptl_absorpt_correction_T_max 0.7457
_exptl_absorpt_correction_T_min 0.6695
_exptl_absorpt_correction_type multi-scan
_exptl_absorpt_process_details
'SADABS-2016/2 (Bruker,2016/2) was used for absorption correction. wR2(int) was 0.0866 before and 0.0600 after correction. The Ratio of minimum to maximum transmission is 0.8978. The \l/2 correction factor is Not present.'
_exptl_crystal_colour yellow
_exptl_crystal_colour_primary yellow
_exptl_crystal_density_diffrn 1.536
_exptl_crystal_description block
_exptl_crystal_F_000 1176
_exptl_crystal_size_max 0.21
_exptl_crystal_size_mid 0.15
_exptl_crystal_size_min 0.12
_refine_diff_density_max 0.286
_refine_diff_density_min -0.275
_refine_diff_density_rms 0.052
_refine_ls_extinction_method none
_refine_ls_goodness_of_fit_ref 1.028
_refine_ls_hydrogen_treatment mixed
_refine_ls_matrix_type full
_refine_ls_number_parameters 340
_refine_ls_number_reflns 5059
_refine_ls_number_restraints 0
_refine_ls_restrained_S_all 1.028
_refine_ls_R_factor_all 0.0356
_refine_ls_R_factor_gt 0.0263
_refine_ls_shift/su_max 0.001
_refine_ls_shift/su_mean 0.000
_refine_ls_structure_factor_coef Fsqd
_refine_ls_weighting_details 'w=1/[\s^2^(Fo^2^)+(0.0222P)^2^+1.3889P] where P=(Fo^2^+2Fc^2^)/3'
_refine_ls_weighting_scheme calc
_refine_ls_wR_factor_gt 0.0566
_refine_ls_wR_factor_ref 0.0603
_reflns_Friedel_coverage 0.000
_reflns_number_gt 4318
_reflns_number_total 5059
_reflns_threshold_expression 'I > 2\s(I)'
_cod_data_source_file d1cc03478b2.cif
_cod_data_source_block m4278_0m
_cod_depositor_comments 'Adding full bibliography for 7128819--7128822.cif.'
_cod_original_cell_volume 2474.7(16)
_cod_database_code 7128819
_shelx_shelxl_version_number 2014/7
_shelx_space_group_comment
;
The symmetry employed for this shelxl refinement is uniquely defined
by the following loop, which should always be used as a source of
symmetry information in preference to the above space-group names.
They are only intended as comments.
;
_shelx_estimated_absorpt_t_max 0.821
_shelx_estimated_absorpt_t_min 0.715
_olex2_refinement_description
;
1. Fixed Uiso
 At 1.2 times of:
  All C(H) groups, All C(H,H) groups
 At 1.5 times of:
  All C(H,H,H) groups
2.a Ternary CH refined with riding coordinates:
 C7(H7), C15(H15), C16(H16), C17(H17)
2.b Secondary CH2 refined with riding coordinates:
 C10(H10A,H10B), C13(H13A,H13B), C20(H20A,H20B)
2.c Aromatic/amide H refined with riding coordinates:
 C1(H1), C3(H3), C4(H4), C19(H19), C22(H22), C23(H23), C24(H24), C25(H25),
 C26(H26)
2.d Idealised Me refined as rotating group:
 C11(H11A,H11B,H11C), C14(H14A,H14B,H14C)
;
_olex2_submission_special_instructions 'No special instructions were received'

loop_
_space_group_symop_operation_xyz
'x, y, z'
'-x+1/2, y+1/2, -z+1/2'
'-x, -y, -z'
'x-1/2, -y-1/2, z-1/2'

loop_
_atom_site_label
_atom_site_type_symbol
_atom_site_fract_x
_atom_site_fract_y
_atom_site_fract_z
_atom_site_U_iso_or_equiv
_atom_site_adp_type
_atom_site_occupancy
_atom_site_site_symmetry_order
_atom_site_calc_flag
_atom_site_refinement_flags_posn
_atom_site_refinement_flags_adp
_atom_site_refinement_flags_occupancy
_atom_site_disorder_assembly
_atom_site_disorder_group
Br1 Br 1.02198(2) 0.35525(2) 0.43866(2) 0.02229(6) Uani 1 1 d . . . . .
C1 C 0.91144(16) 0.54149(14) 0.36629(10) 0.0179(4) Uani 1 1 d . . . . .
H1 H 0.9888 0.5553 0.3505 0.021 Uiso 1 1 calc R . . . .
C2 C 0.89131(16) 0.44972(14) 0.40843(10) 0.0191(4) Uani 1 1 d . . . . .
C3 C 0.77885(17) 0.42680(14) 0.43110(10) 0.0216(4) Uani 1 1 d . . . . .
H3 H 0.7671 0.3642 0.4604 0.026 Uiso 1 1 calc R . . . .
C4 C 0.68321(17) 0.49626(14) 0.41056(10) 0.0210(4) Uani 1 1 d . . . . .
H4 H 0.6052 0.4808 0.4247 0.025 Uiso 1 1 calc R . . . .
C5 C 0.70378(16) 0.58822(14) 0.36918(10) 0.0173(4) Uani 1 1 d . . . . .
C6 C 0.81698(16) 0.61303(13) 0.34737(9) 0.0167(4) Uani 1 1 d . . . . .
C7 C 0.83695(16) 0.72363(13) 0.31236(10) 0.0173(4) Uani 1 1 d . . . . .
H7 H 0.9013 0.7170 0.2776 0.021 Uiso 1 1 calc R . . . .
C8 C 0.77232(16) 0.87513(13) 0.38550(10) 0.0168(4) Uani 1 1 d . . . . .
C9 C 0.82786(17) 0.98622(14) 0.41046(10) 0.0198(4) Uani 1 1 d . . . . .
C10 C 0.8499(2) 1.11572(16) 0.50738(13) 0.0362(5) Uani 1 1 d . . . . .
H10A H 0.8180 1.1768 0.4758 0.043 Uiso 1 1 calc R . . . .
H10B H 0.9384 1.1155 0.5080 0.043 Uiso 1 1 calc R . . . .
C11 C 0.8135(2) 1.1279(2) 0.58426(14) 0.0490(7) Uani 1 1 d . . . . .
H11A H 0.7258 1.1304 0.5827 0.074 Uiso 1 1 calc GR . . . .
H11B H 0.8472 1.1954 0.6061 0.074 Uiso 1 1 calc GR . . . .
H11C H 0.8435 1.0658 0.6145 0.074 Uiso 1 1 calc GR . . . .
C12 C 0.70368(16) 0.83082(13) 0.44956(10) 0.0175(4) Uani 1 1 d . . . . .
C13 C 0.53101(18) 0.84774(15) 0.51606(11) 0.0244(4) Uani 1 1 d . . . . .
H13A H 0.4686 0.9033 0.5221 0.029 Uiso 1 1 calc R . . . .
H13B H 0.5879 0.8489 0.5612 0.029 Uiso 1 1 calc R . . . .
C14 C 0.47293(19) 0.73670(17) 0.50822(13) 0.0322(5) Uani 1 1 d . . . . .
H14A H 0.4189 0.7344 0.4625 0.048 Uiso 1 1 calc GR . . . .
H14B H 0.4272 0.7228 0.5511 0.048 Uiso 1 1 calc GR . . . .
H14C H 0.5351 0.6810 0.5060 0.048 Uiso 1 1 calc GR . . . .
C15 C 0.61595(16) 0.69567(14) 0.27362(10) 0.0187(4) Uani 1 1 d . . . . .
H15 H 0.6268 0.6313 0.2410 0.022 Uiso 1 1 calc R . . . .
C16 C 0.72232(16) 0.77230(13) 0.26974(10) 0.0179(4) Uani 1 1 d . . . . .
H16 H 0.7372 0.7838 0.2165 0.022 Uiso 1 1 calc R . . . .
C17 C 0.70406(16) 0.88445(13) 0.30683(10) 0.0174(4) Uani 1 1 d . . . . .
H17 H 0.7487 0.9390 0.2788 0.021 Uiso 1 1 calc R . . . .
C18 C 0.57457(17) 0.91709(14) 0.29755(10) 0.0195(4) Uani 1 1 d . . . . .
C19 C 0.48510(17) 0.85156(14) 0.26778(10) 0.0209(4) Uani 1 1 d . . . . .
H19 H 0.4070 0.8814 0.2582 0.025 Uiso 1 1 calc R . . . .
C20 C 0.40563(17) 0.67582(15) 0.21612(11) 0.0233(4) Uani 1 1 d . . . . .
H20A H 0.4317 0.6449 0.1696 0.028 Uiso 1 1 calc R . . . .
H20B H 0.3334 0.7206 0.2030 0.028 Uiso 1 1 calc R . . . .
C21 C 0.37353(17) 0.58347(15) 0.26675(10) 0.0224(4) Uani 1 1 d . . . . .
C22 C 0.29588(18) 0.60236(18) 0.32118(12) 0.0307(5) Uani 1 1 d . . . . .
H22 H 0.2616 0.6725 0.3258 0.037 Uiso 1 1 calc R . . . .
C23 C 0.2682(2) 0.5194(2) 0.36888(12) 0.0382(6) Uani 1 1 d . . . . .
H23 H 0.2153 0.5332 0.4062 0.046 Uiso 1 1 calc R . . . .
C24 C 0.3170(2) 0.41639(19) 0.36252(12) 0.0371(5) Uani 1 1 d . . . . .
H24 H 0.2976 0.3597 0.3952 0.045 Uiso 1 1 calc R . . . .
C25 C 0.39396(19) 0.39681(18) 0.30838(13) 0.0345(5) Uani 1 1 d . . . . .
H25 H 0.4275 0.3264 0.3037 0.041 Uiso 1 1 calc R . . . .
C26 C 0.42273(18) 0.48043(16) 0.26035(11) 0.0262(4) Uani 1 1 d . . . . .
H26 H 0.4760 0.4667 0.2233 0.031 Uiso 1 1 calc R . . . .
N1 N 0.87401(14) 0.80536(12) 0.37064(9) 0.0191(3) Uani 1 1 d . . . . .
H1A H 0.9010(18) 0.7755(17) 0.4103(12) 0.023(6) Uiso 1 1 d . . . . .
N2 N 0.50220(14) 0.74611(12) 0.25121(9) 0.0210(3) Uani 1 1 d . . . . .
N3 N 0.54510(15) 1.02622(12) 0.31385(9) 0.0240(4) Uani 1 1 d . . . . .
O1 O 0.60936(11) 0.65823(9) 0.34974(7) 0.0188(3) Uani 1 1 d . . . . .
O2 O 0.89170(12) 1.03891(10) 0.37391(8) 0.0277(3) Uani 1 1 d . . . . .
O3 O 0.80092(12) 1.01290(10) 0.47845(7) 0.0242(3) Uani 1 1 d . . . . .
O4 O 0.74893(12) 0.76693(10) 0.49478(7) 0.0222(3) Uani 1 1 d . . . . .
O5 O 0.59505(11) 0.87502(10) 0.45129(7) 0.0194(3) Uani 1 1 d . . . . .
O6 O 0.62865(13) 1.08638(10) 0.34019(7) 0.0275(3) Uani 1 1 d . . . . .
O7 O 0.44051(14) 1.06012(12) 0.30183(9) 0.0371(4) Uani 1 1 d . . . . .

loop_
_atom_site_aniso_label
_atom_site_aniso_U_11
_atom_site_aniso_U_22
_atom_site_aniso_U_33
_atom_site_aniso_U_23
_atom_site_aniso_U_13
_atom_site_aniso_U_12
Br1 0.02281(10) 0.01942(9) 0.02454(11) 0.00253(7) 0.00152(7) 0.00308(7)
C1 0.0184(9) 0.0191(9) 0.0166(9) -0.0033(7) 0.0038(7) -0.0019(7)
C2 0.0219(10) 0.0169(8) 0.0180(9) -0.0030(7) -0.0008(8) 0.0023(7)
C3 0.0260(10) 0.0158(8) 0.0231(10) 0.0025(7) 0.0031(8) -0.0016(7)
C4 0.0186(10) 0.0202(9) 0.0247(10) 0.0013(7) 0.0038(8) -0.0038(7)
C5 0.0187(9) 0.0162(8) 0.0167(9) -0.0038(7) 0.0002(7) 0.0009(7)
C6 0.0215(10) 0.0155(8) 0.0132(9) -0.0032(7) 0.0016(7) -0.0025(7)
C7 0.0198(9) 0.0169(8) 0.0159(9) -0.0001(7) 0.0055(7) -0.0021(7)
C8 0.0187(9) 0.0143(8) 0.0175(9) -0.0007(7) 0.0027(7) -0.0025(7)
C9 0.0225(10) 0.0161(9) 0.0207(10) 0.0011(7) 0.0012(8) 0.0001(7)
C10 0.0421(14) 0.0227(10) 0.0429(14) -0.0144(9) -0.0019(11) -0.0060(9)
C11 0.0486(15) 0.0554(16) 0.0415(15) -0.0269(12) -0.0056(12) 0.0074(12)
C12 0.0205(10) 0.0148(8) 0.0171(9) -0.0006(7) 0.0007(8) -0.0027(7)
C13 0.0254(10) 0.0274(10) 0.0221(10) 0.0029(8) 0.0109(8) -0.0009(8)
C14 0.0264(11) 0.0326(11) 0.0385(13) 0.0075(9) 0.0080(10) -0.0063(9)
C15 0.0221(10) 0.0181(8) 0.0158(9) -0.0001(7) 0.0012(8) 0.0010(7)
C16 0.0234(10) 0.0162(8) 0.0148(9) 0.0006(7) 0.0046(7) 0.0000(7)
C17 0.0241(10) 0.0149(8) 0.0135(9) 0.0015(7) 0.0029(7) -0.0004(7)
C18 0.0277(10) 0.0177(9) 0.0129(9) 0.0023(7) 0.0018(8) 0.0035(7)
C19 0.0244(10) 0.0225(9) 0.0158(9) 0.0045(7) 0.0016(8) 0.0043(8)
C20 0.0218(10) 0.0248(10) 0.0220(10) 0.0006(8) -0.0055(8) -0.0017(7)
C21 0.0190(10) 0.0283(10) 0.0192(10) -0.0013(8) -0.0027(8) -0.0060(8)
C22 0.0258(11) 0.0361(11) 0.0304(11) -0.0079(9) 0.0040(9) -0.0063(9)
C23 0.0317(12) 0.0579(15) 0.0259(12) -0.0042(10) 0.0078(10) -0.0182(11)
C24 0.0319(12) 0.0484(14) 0.0299(12) 0.0118(10) -0.0033(10) -0.0174(10)
C25 0.0311(12) 0.0300(11) 0.0412(13) 0.0077(9) -0.0030(10) -0.0063(9)
C26 0.0233(11) 0.0290(10) 0.0263(11) -0.0010(8) 0.0029(9) -0.0036(8)
N1 0.0197(8) 0.0176(7) 0.0198(9) -0.0016(7) 0.0013(7) -0.0006(6)
N2 0.0221(8) 0.0191(7) 0.0211(8) 0.0002(6) -0.0021(7) -0.0003(6)
N3 0.0351(10) 0.0203(8) 0.0165(8) 0.0017(6) 0.0021(7) 0.0057(7)
O1 0.0189(7) 0.0191(6) 0.0188(7) 0.0024(5) 0.0030(5) 0.0005(5)
O2 0.0339(8) 0.0216(7) 0.0291(8) 0.0011(6) 0.0101(6) -0.0097(6)
O3 0.0347(8) 0.0191(6) 0.0190(7) -0.0042(5) 0.0040(6) -0.0056(6)
O4 0.0245(7) 0.0213(6) 0.0209(7) 0.0064(5) 0.0030(6) 0.0006(5)
O5 0.0207(7) 0.0211(6) 0.0172(6) 0.0035(5) 0.0059(5) 0.0008(5)
O6 0.0372(8) 0.0178(6) 0.0267(8) -0.0022(6) -0.0008(6) -0.0005(6)
O7 0.0352(9) 0.0332(8) 0.0411(9) -0.0067(7) -0.0061(7) 0.0168(7)

loop_
_atom_type_symbol
_atom_type_description
_atom_type_scat_dispersion_real
_atom_type_scat_dispersion_imag
_atom_type_scat_source
C C 0.0033 0.0016 'International Tables Vol C Tables 4.2.6.8 and 6.1.1.4'
H H 0.0000 0.0000 'International Tables Vol C Tables 4.2.6.8 and 6.1.1.4'
Br Br -0.2901 2.4595 'International Tables Vol C Tables 4.2.6.8 and 6.1.1.4'
N N 0.0061 0.0033 'International Tables Vol C Tables 4.2.6.8 and 6.1.1.4'
O O 0.0106 0.0060 'International Tables Vol C Tables 4.2.6.8 and 6.1.1.4'

loop_
_geom_angle_atom_site_label_1
_geom_angle_atom_site_label_2
_geom_angle_atom_site_label_3
_geom_angle
_geom_angle_site_symmetry_1
_geom_angle_site_symmetry_3
_geom_angle_publ_flag
C2 C1 H1 120.3 . . ?
C2 C1 C6 119.31(17) . . ?
C6 C1 H1 120.3 . . ?
C1 C2 Br1 119.52(14) . . ?
C3 C2 Br1 118.99(13) . . ?
C3 C2 C1 121.46(17) . . ?
C2 C3 H3 120.2 . . ?
C2 C3 C4 119.54(17) . . ?
C4 C3 H3 120.2 . . ?
C3 C4 H4 120.6 . . ?
C5 C4 C3 118.87(17) . . ?
C5 C4 H4 120.6 . . ?
C4 C5 C6 121.99(16) . . ?
O1 C5 C4 118.97(16) . . ?
O1 C5 C6 119.04(15) . . ?
C1 C6 C7 121.88(16) . . ?
C5 C6 C1 118.79(16) . . ?
C5 C6 C7 118.88(15) . . ?
C6 C7 H7 109.2 . . ?
C6 C7 C16 113.78(14) . . ?
C16 C7 H7 109.2 . . ?
N1 C7 C6 110.53(14) . . ?
N1 C7 H7 109.2 . . ?
N1 C7 C16 104.88(14) . . ?
C9 C8 C17 110.63(14) . . ?
C12 C8 C9 107.82(14) . . ?
C12 C8 C17 118.26(15) . . ?
N1 C8 C9 105.66(14) . . ?
N1 C8 C12 112.11(14) . . ?
N1 C8 C17 101.63(14) . . ?
O2 C9 C8 123.80(17) . . ?
O2 C9 O3 124.58(17) . . ?
O3 C9 C8 111.54(14) . . ?
H10A C10 H10B 108.5 . . ?
C11 C10 H10A 110.3 . . ?
C11 C10 H10B 110.3 . . ?
O3 C10 H10A 110.3 . . ?
O3 C10 H10B 110.3 . . ?
O3 C10 C11 107.24(18) . . ?
C10 C11 H11A 109.5 . . ?
C10 C11 H11B 109.5 . . ?
C10 C11 H11C 109.5 . . ?
H11A C11 H11B 109.5 . . ?
H11A C11 H11C 109.5 . . ?
H11B C11 H11C 109.5 . . ?
O4 C12 C8 121.87(16) . . ?
O4 C12 O5 125.13(16) . . ?
O5 C12 C8 112.89(14) . . ?
H13A C13 H13B 108.0 . . ?
C14 C13 H13A 109.3 . . ?
C14 C13 H13B 109.3 . . ?
O5 C13 H13A 109.3 . . ?
O5 C13 H13B 109.3 . . ?
O5 C13 C14 111.62(16) . . ?
C13 C14 H14A 109.5 . . ?
C13 C14 H14B 109.5 . . ?
C13 C14 H14C 109.5 . . ?
H14A C14 H14B 109.5 . . ?
H14A C14 H14C 109.5 . . ?
H14B C14 H14C 109.5 . . ?
C16 C15 H15 109.0 . . ?
N2 C15 H15 109.0 . . ?
N2 C15 C16 113.30(15) . . ?
N2 C15 O1 106.46(14) . . ?
O1 C15 H15 109.0 . . ?
O1 C15 C16 110.08(14) . . ?
C7 C16 H16 109.2 . . ?
C15 C16 C7 110.67(14) . . ?
C15 C16 H16 109.2 . . ?
C15 C16 C17 113.25(15) . . ?
C17 C16 C7 105.17(14) . . ?
C17 C16 H16 109.2 . . ?
C8 C17 H17 106.6 . . ?
C16 C17 C8 104.82(14) . . ?
C16 C17 H17 106.6 . . ?
C18 C17 C8 120.88(15) . . ?
C18 C17 C16 110.61(15) . . ?
C18 C17 H17 106.6 . . ?
C19 C18 C17 123.87(16) . . ?
C19 C18 N3 117.77(17) . . ?
N3 C18 C17 118.05(16) . . ?
C18 C19 H19 118.5 . . ?
N2 C19 C18 122.95(17) . . ?
N2 C19 H19 118.5 . . ?
H20A C20 H20B 107.9 . . ?
C21 C20 H20A 109.1 . . ?
C21 C20 H20B 109.1 . . ?
N2 C20 H20A 109.1 . . ?
N2 C20 H20B 109.1 . . ?
N2 C20 C21 112.35(15) . . ?
C22 C21 C20 119.83(18) . . ?
C22 C21 C26 119.26(18) . . ?
C26 C21 C20 120.90(17) . . ?
C21 C22 H22 119.8 . . ?
C23 C22 C21 120.4(2) . . ?
C23 C22 H22 119.8 . . ?
C22 C23 H23 119.8 . . ?
C24 C23 C22 120.5(2) . . ?
C24 C23 H23 119.8 . . ?
C23 C24 H24 120.2 . . ?
C25 C24 C23 119.5(2) . . ?
C25 C24 H24 120.2 . . ?
C24 C25 H25 119.9 . . ?
C24 C25 C26 120.2(2) . . ?
C26 C25 H25 119.9 . . ?
C21 C26 C25 120.15(19) . . ?
C21 C26 H26 119.9 . . ?
C25 C26 H26 119.9 . . ?
C7 N1 H1A 111.5(14) . . ?
C8 N1 C7 110.58(14) . . ?
C8 N1 H1A 109.0(14) . . ?
C15 N2 C20 117.53(14) . . ?
C19 N2 C15 119.37(15) . . ?
C19 N2 C20 122.90(16) . . ?
O6 N3 C18 117.22(16) . . ?
O7 N3 C18 120.88(16) . . ?
O7 N3 O6 121.90(16) . . ?
C5 O1 C15 109.52(13) . . ?
C9 O3 C10 115.84(15) . . ?
C12 O5 C13 115.92(14) . . ?

loop_
_geom_bond_atom_site_label_1
_geom_bond_atom_site_label_2
_geom_bond_distance
_geom_bond_site_symmetry_2
_geom_bond_publ_flag
Br1 C2 1.9088(19) . ?
C1 H1 0.9500 . ?
C1 C2 1.390(2) . ?
C1 C6 1.394(3) . ?
C2 C3 1.387(3) . ?
C3 H3 0.9500 . ?
C3 C4 1.393(3) . ?
C4 H4 0.9500 . ?
C4 C5 1.385(2) . ?
C5 C6 1.394(3) . ?
C5 O1 1.384(2) . ?
C6 C7 1.524(2) . ?
C7 H7 1.0000 . ?
C7 C16 1.556(3) . ?
C7 N1 1.487(2) . ?
C8 C9 1.550(2) . ?
C8 C12 1.544(2) . ?
C8 C17 1.557(3) . ?
C8 N1 1.469(2) . ?
C9 O2 1.204(2) . ?
C9 O3 1.331(2) . ?
C10 H10A 0.9900 . ?
C10 H10B 0.9900 . ?
C10 C11 1.489(3) . ?
C10 O3 1.456(2) . ?
C11 H11A 0.9800 . ?
C11 H11B 0.9800 . ?
C11 H11C 0.9800 . ?
C12 O4 1.211(2) . ?
C12 O5 1.335(2) . ?
C13 H13A 0.9900 . ?
C13 H13B 0.9900 . ?
C13 C14 1.513(3) . ?
C13 O5 1.464(2) . ?
C14 H14A 0.9800 . ?
C14 H14B 0.9800 . ?
C14 H14C 0.9800 . ?
C15 H15 1.0000 . ?
C15 C16 1.524(2) . ?
C15 N2 1.441(2) . ?
C15 O1 1.458(2) . ?
C16 H16 1.0000 . ?
C16 C17 1.554(2) . ?
C17 H17 1.0000 . ?
C17 C18 1.499(3) . ?
C18 C19 1.358(3) . ?
C18 N3 1.418(2) . ?
C19 H19 0.9500 . ?
C19 N2 1.347(2) . ?
C20 H20A 0.9900 . ?
C20 H20B 0.9900 . ?
C20 C21 1.520(3) . ?
C20 N2 1.481(2) . ?
C21 C22 1.388(3) . ?
C21 C26 1.390(3) . ?
C22 H22 0.9500 . ?
C22 C23 1.388(3) . ?
C23 H23 0.9500 . ?
C23 C24 1.387(3) . ?
C24 H24 0.9500 . ?
C24 C25 1.381(3) . ?
C25 H25 0.9500 . ?
C25 C26 1.401(3) . ?
C26 H26 0.9500 . ?
N1 H1A 0.84(2) . ?
N3 O6 1.252(2) . ?
N3 O7 1.244(2) . ?

loop_
_geom_torsion_atom_site_label_1
_geom_torsion_atom_site_label_2
_geom_torsion_atom_site_label_3
_geom_torsion_atom_site_label_4
_geom_torsion
_geom_torsion_site_symmetry_1
_geom_torsion_site_symmetry_2
_geom_torsion_site_symmetry_3
_geom_torsion_site_symmetry_4
_geom_torsion_publ_flag
Br1 C2 C3 C4 178.81(14) . . . . ?
C1 C2 C3 C4 0.8(3) . . . . ?
C1 C6 C7 C16 158.88(16) . . . . ?
C1 C6 C7 N1 -83.4(2) . . . . ?
C2 C1 C6 C5 -2.2(3) . . . . ?
C2 C1 C6 C7 169.95(16) . . . . ?
C2 C3 C4 C5 -1.4(3) . . . . ?
C3 C4 C5 C6 0.2(3) . . . . ?
C3 C4 C5 O1 -178.97(16) . . . . ?
C4 C5 C6 C1 1.6(3) . . . . ?
C4 C5 C6 C7 -170.78(16) . . . . ?
C4 C5 O1 C15 -139.72(16) . . . . ?
C5 C6 C7 C16 -29.0(2) . . . . ?
C5 C6 C7 N1 88.73(19) . . . . ?
C6 C1 C2 Br1 -176.94(13) . . . . ?
C6 C1 C2 C3 1.0(3) . . . . ?
C6 C5 O1 C15 41.1(2) . . . . ?
C6 C7 C16 C15 0.0(2) . . . . ?
C6 C7 C16 C17 122.68(15) . . . . ?
C6 C7 N1 C8 -101.64(17) . . . . ?
C7 C16 C17 C8 -22.31(17) . . . . ?
C7 C16 C17 C18 -154.12(14) . . . . ?
C8 C9 O3 C10 179.48(16) . . . . ?
C8 C12 O5 C13 -172.29(14) . . . . ?
C8 C17 C18 C19 -116.38(19) . . . . ?
C8 C17 C18 N3 70.2(2) . . . . ?
C9 C8 C12 O4 -95.70(19) . . . . ?
C9 C8 C12 O5 80.72(18) . . . . ?
C9 C8 C17 C16 146.17(14) . . . . ?
C9 C8 C17 C18 -88.21(19) . . . . ?
C9 C8 N1 C7 -150.58(14) . . . . ?
C11 C10 O3 C9 -177.89(18) . . . . ?
C12 C8 C9 O2 176.37(18) . . . . ?
C12 C8 C9 O3 -0.6(2) . . . . ?
C12 C8 C17 C16 -88.83(17) . . . . ?
C12 C8 C17 C18 36.8(2) . . . . ?
C12 C8 N1 C7 92.23(17) . . . . ?
C14 C13 O5 C12 -80.0(2) . . . . ?
C15 C16 C17 C8 98.66(17) . . . . ?
C15 C16 C17 C18 -33.1(2) . . . . ?
C16 C7 N1 C8 21.38(18) . . . . ?
C16 C15 N2 C19 -35.6(2) . . . . ?
C16 C15 N2 C20 149.38(16) . . . . ?
C16 C15 O1 C5 -70.11(17) . . . . ?
C16 C17 C18 C19 6.5(2) . . . . ?
C16 C17 C18 N3 -166.93(15) . . . . ?
C17 C8 C9 O2 -52.9(2) . . . . ?
C17 C8 C9 O3 130.17(16) . . . . ?
C17 C8 C12 O4 137.93(17) . . . . ?
C17 C8 C12 O5 -45.7(2) . . . . ?
C17 C8 N1 C7 -35.02(17) . . . . ?
C17 C18 C19 N2 7.6(3) . . . . ?
C17 C18 N3 O6 -5.1(2) . . . . ?
C17 C18 N3 O7 174.50(16) . . . . ?
C18 C19 N2 C15 7.6(3) . . . . ?
C18 C19 N2 C20 -177.62(17) . . . . ?
C19 C18 N3 O6 -178.91(16) . . . . ?
C19 C18 N3 O7 0.6(3) . . . . ?
C20 C21 C22 C23 -178.46(18) . . . . ?
C20 C21 C26 C25 178.77(18) . . . . ?
C21 C20 N2 C15 59.5(2) . . . . ?
C21 C20 N2 C19 -115.29(19) . . . . ?
C21 C22 C23 C24 -0.4(3) . . . . ?
C22 C21 C26 C25 0.0(3) . . . . ?
C22 C23 C24 C25 0.2(3) . . . . ?
C23 C24 C25 C26 0.2(3) . . . . ?
C24 C25 C26 C21 -0.3(3) . . . . ?
C26 C21 C22 C23 0.3(3) . . . . ?
N1 C7 C16 C15 -120.87(15) . . . . ?
N1 C7 C16 C17 1.78(17) . . . . ?
N1 C8 C9 O2 56.3(2) . . . . ?
N1 C8 C9 O3 -120.60(16) . . . . ?
N1 C8 C12 O4 20.2(2) . . . . ?
N1 C8 C12 O5 -163.40(14) . . . . ?
N1 C8 C17 C16 34.34(16) . . . . ?
N1 C8 C17 C18 159.96(15) . . . . ?
N2 C15 C16 C7 165.95(14) . . . . ?
N2 C15 C16 C17 48.1(2) . . . . ?
N2 C15 O1 C5 166.72(13) . . . . ?
N2 C20 C21 C22 82.1(2) . . . . ?
N2 C20 C21 C26 -96.7(2) . . . . ?
N3 C18 C19 N2 -178.89(16) . . . . ?
O1 C5 C6 C1 -179.19(15) . . . . ?
O1 C5 C6 C7 8.4(2) . . . . ?
O1 C15 C16 C7 46.88(18) . . . . ?
O1 C15 C16 C17 -70.93(18) . . . . ?
O1 C15 N2 C19 85.53(18) . . . . ?
O1 C15 N2 C20 -89.49(17) . . . . ?
O2 C9 O3 C10 2.6(3) . . . . ?
O4 C12 O5 C13 4.0(2) . . . . ?
